data_2221644
loop_
_publ_author_name
'Gowda, B. Thimme'
'Foro, Sabine'
'Terao, Hiromitsu'
'Fuess, Hartmut'

_publ_section_title
;
 2-Chloro-<i>N</i>-(3,4-dimethylphenyl)acetamide
;
_journal_coeditor_code DN2441
_journal_issue 5
_journal_name_full 'Acta Crystallographica Section E'
_journal_page_first o1022
_journal_paper_doi 10.1107/S1600536809013051
_journal_volume 65
_journal_year 2009
_chemical_formula_iupac 'C10 H12 Cl N O'
_chemical_formula_moiety 'C10 H12 Cl N O'
_chemical_formula_sum 'C10 H12 Cl N O'
_chemical_formula_weight 197.66
_chemical_name_systematic
;
2-Chloro-<i>N</i>-(3,4-dimethylphenyl)acetamide
;
_space_group_IT_number 2
_symmetry_cell_setting triclinic
_symmetry_space_group_name_Hall '-P 1'
_symmetry_space_group_name_H-M 'P -1'
_atom_sites_solution_hydrogens geom
_atom_sites_solution_primary direct
_atom_sites_solution_secondary difmap
_audit_creation_method SHELXL-97
_cell_angle_alpha 95.415(8)
_cell_angle_beta 96.492(9)
_cell_angle_gamma 97.767(9)
_cell_formula_units_Z 4
_cell_length_a 8.3672(9)
_cell_length_b 9.8076(9)
_cell_length_c 12.4090(10)
_cell_measurement_reflns_used 4345
_cell_measurement_temperature 299(2)
_cell_measurement_theta_max 27.56
_cell_measurement_theta_min 2.80
_cell_volume 996.26(17)
_computing_cell_refinement
;
CrysAlis RED (Oxford Diffraction, 2007)
;
_computing_data_collection
;
CrysAlis CCD (Oxford Diffraction, 2004)
;
_computing_data_reduction
;
CrysAlis RED (Oxford Diffraction, 2007)
;
_computing_molecular_graphics 'PLATON (Spek, 2009)'
_computing_publication_material 'SHELXL97 (Sheldrick, 2008)'
_computing_structure_refinement 'SHELXL97 (Sheldrick, 2008)'
_computing_structure_solution 'SHELXS97 (Sheldrick, 2008)'
_diffrn_ambient_temperature 299(2)
_diffrn_measured_fraction_theta_full 0.998
_diffrn_measured_fraction_theta_max 0.998
_diffrn_measurement_device_type
;
Oxford Diffraction Xcalibur diffractometer
with a Sapphire CCD detector
;
_diffrn_measurement_method
;
Rotation method data acquisition using \w and \f
;
_diffrn_radiation_monochromator graphite
_diffrn_radiation_source 'fine-focus sealed tube'
_diffrn_radiation_type MoK\a
_diffrn_radiation_wavelength 0.71073
_diffrn_reflns_av_R_equivalents 0.0170
_diffrn_reflns_av_sigmaI/netI 0.0172
_diffrn_reflns_limit_h_max 10
_diffrn_reflns_limit_h_min -10
_diffrn_reflns_limit_k_max 11
_diffrn_reflns_limit_k_min -11
_diffrn_reflns_limit_l_max 14
_diffrn_reflns_limit_l_min -14
_diffrn_reflns_number 10754
_diffrn_reflns_theta_full 25.35
_diffrn_reflns_theta_max 25.35
_diffrn_reflns_theta_min 2.80
_diffrn_standards_decay_% 0
_exptl_absorpt_coefficient_mu 0.342
_exptl_absorpt_correction_T_max 0.9357
_exptl_absorpt_correction_T_min 0.8680
_exptl_absorpt_correction_type multi-scan
_exptl_absorpt_process_details '(CrysAlis RED; Oxford Diffraction, 2007)'
_exptl_crystal_colour colourless
_exptl_crystal_density_diffrn 1.318
_exptl_crystal_density_method 'not measured'
_exptl_crystal_description rod
_exptl_crystal_F_000 416
_exptl_crystal_size_max 0.44
_exptl_crystal_size_mid 0.36
_exptl_crystal_size_min 0.20
_refine_diff_density_max 0.188
_refine_diff_density_min -0.232
_refine_ls_extinction_coef 0.024(4)
_refine_ls_extinction_expression Fc^*^=kFc[1+0.001xFc^2^\l^3^/sin(2\q)]^-1/4^
_refine_ls_extinction_method 'SHELXL97 (Sheldrick, 2008)'
_refine_ls_goodness_of_fit_ref 0.968
_refine_ls_hydrogen_treatment constr
_refine_ls_matrix_type full
_refine_ls_number_parameters 240
_refine_ls_number_reflns 3634
_refine_ls_number_restraints 0
_refine_ls_restrained_S_all 0.968
_refine_ls_R_factor_all 0.0456
_refine_ls_R_factor_gt 0.0349
_refine_ls_shift/su_max 0.000
_refine_ls_shift/su_mean 0.000
_refine_ls_structure_factor_coef Fsqd
_refine_ls_weighting_details 'calc w=1/[\s^2^(Fo^2^)+(0.1P)^2^] where P=(Fo^2^+2Fc^2^)/3'
_refine_ls_weighting_scheme calc
_refine_ls_wR_factor_gt 0.1183
_refine_ls_wR_factor_ref 0.1265
_reflns_number_gt 2874
_reflns_number_total 3634
_reflns_threshold_expression I>2\s(I)
_cod_data_source_file dn2441.cif
_cod_data_source_block I
_cod_original_cell_volume 996.26(16)
_cod_database_code 2221644
_cod_database_fobs_code 2221644

loop_
_symmetry_equiv_pos_as_xyz
'x, y, z'
'-x, -y, -z'

loop_
_atom_site_type_symbol
_atom_site_label
_atom_site_fract_x
_atom_site_fract_y
_atom_site_fract_z
_atom_site_U_iso_or_equiv
_atom_site_adp_type
_atom_site_calc_flag
_atom_site_refinement_flags
_atom_site_occupancy
_atom_site_disorder_assembly
_atom_site_disorder_group
Cl Cl1 0.62739(6) 0.60024(5) 0.62240(4) 0.0701(2) Uani d . 1 . .
O O1 0.83974(16) 0.76355(11) 0.45971(10) 0.0569(3) Uani d . 1 . .
N N1 0.81699(17) 0.54085(13) 0.38380(11) 0.0477(3) Uani d . 1 . .
H H1N 0.8113 0.4570 0.3998 0.057 Uiso calc R 1 . .
C C1 0.81633(19) 0.55916(15) 0.27115(14) 0.0447(4) Uani d . 1 . .
C C2 0.9174(2) 0.66380(16) 0.23435(14) 0.0482(4) Uani d . 1 . .
H H2 0.9875 0.7272 0.2846 0.058 Uiso calc R 1 . .
C C3 0.9155(2) 0.67553(17) 0.12342(14) 0.0490(4) Uani d . 1 . .
C C4 0.8120(2) 0.57967(18) 0.04769(14) 0.0542(4) Uani d . 1 . .
C C5 0.7129(2) 0.47505(18) 0.08636(16) 0.0627(5) Uani d . 1 . .
H H5 0.6434 0.4105 0.0367 0.075 Uiso calc R 1 . .
C C6 0.7148(2) 0.46423(17) 0.19551(16) 0.0575(5) Uani d . 1 . .
H H6 0.6474 0.3926 0.2190 0.069 Uiso calc R 1 . .
C C7 0.82545(19) 0.63949(16) 0.46785(14) 0.0446(4) Uani d . 1 . .
C C8 0.8184(2) 0.58415(19) 0.57750(14) 0.0546(4) Uani d . 1 . .
H H8A 0.9049 0.6356 0.6304 0.066 Uiso calc R 1 . .
H H8B 0.8339 0.4876 0.5710 0.066 Uiso calc R 1 . .
C C9 1.0278(3) 0.7913(2) 0.08682(19) 0.0753(6) Uani d . 1 . .
H H9A 1.0907 0.8458 0.1495 0.090 Uiso calc R 1 . .
H H9B 0.9646 0.8488 0.0466 0.090 Uiso calc R 1 . .
H H9C 1.0995 0.7528 0.0411 0.090 Uiso calc R 1 . .
C C10 0.8062(3) 0.5877(3) -0.07390(16) 0.0781(6) Uani d . 1 . .
H H10A 0.9126 0.5838 -0.0949 0.094 Uiso calc R 1 . .
H H10B 0.7710 0.6731 -0.0913 0.094 Uiso calc R 1 . .
H H10C 0.7314 0.5112 -0.1126 0.094 Uiso calc R 1 . .
Cl Cl2 0.90424(8) 0.14166(5) 0.21372(4) 0.0779(2) Uani d . 1 . .
O O2 0.78329(17) 0.24929(11) 0.41405(11) 0.0628(4) Uani d . 1 . .
N N2 0.74319(15) 0.04521(12) 0.48565(10) 0.0414(3) Uani d . 1 . .
H H2N 0.7539 -0.0406 0.4734 0.050 Uiso calc R 1 . .
C C11 0.67313(18) 0.08227(14) 0.58097(12) 0.0379(3) Uani d . 1 . .
C C12 0.66625(19) -0.01217(15) 0.65716(12) 0.0428(4) Uani d . 1 . .
H H12 0.7076 -0.0946 0.6435 0.051 Uiso calc R 1 . .
C C13 0.5996(2) 0.01258(16) 0.75308(13) 0.0458(4) Uani d . 1 . .
C C14 0.53726(19) 0.13642(16) 0.77369(13) 0.0459(4) Uani d . 1 . .
C C15 0.5432(2) 0.22884(16) 0.69622(14) 0.0503(4) Uani d . 1 . .
H H15 0.5011 0.3110 0.7092 0.060 Uiso calc R 1 . .
C C16 0.60886(19) 0.20418(15) 0.60076(14) 0.0466(4) Uani d . 1 . .
H H16 0.6102 0.2683 0.5501 0.056 Uiso calc R 1 . .
C C17 0.79504(19) 0.12730(15) 0.41182(13) 0.0425(4) Uani d . 1 . .
C C18 0.8760(2) 0.05019(18) 0.32656(13) 0.0519(4) Uani d . 1 . .
H H18A 0.8097 -0.0386 0.3018 0.062 Uiso calc R 1 . .
H H18B 0.9808 0.0326 0.3598 0.062 Uiso calc R 1 . .
C C19 0.5979(3) -0.0922(2) 0.83395(16) 0.0698(6) Uani d . 1 . .
H H19A 0.6609 -0.0513 0.9016 0.084 Uiso calc R 1 . .
H H19B 0.6439 -0.1707 0.8058 0.084 Uiso calc R 1 . .
H H19C 0.4879 -0.1216 0.8462 0.084 Uiso calc R 1 . .
C C20 0.4663(2) 0.1688(2) 0.87824(15) 0.0639(5) Uani d . 1 . .
H H20A 0.5468 0.1673 0.9396 0.077 Uiso calc R 1 . .
H H20B 0.3736 0.1008 0.8819 0.077 Uiso calc R 1 . .
H H20C 0.4333 0.2589 0.8797 0.077 Uiso calc R 1 . .

loop_
_atom_site_aniso_label
_atom_site_aniso_U_11
_atom_site_aniso_U_22
_atom_site_aniso_U_33
_atom_site_aniso_U_12
_atom_site_aniso_U_13
_atom_site_aniso_U_23
Cl1 0.0802(4) 0.0660(3) 0.0721(3) 0.0167(3) 0.0302(3) 0.0161(2)
O1 0.0811(9) 0.0320(6) 0.0606(7) 0.0144(5) 0.0136(6) 0.0069(5)
N1 0.0598(9) 0.0290(6) 0.0568(8) 0.0085(6) 0.0128(7) 0.0085(6)
C1 0.0469(9) 0.0323(7) 0.0568(9) 0.0115(7) 0.0090(7) 0.0041(7)
C2 0.0470(9) 0.0380(8) 0.0578(10) 0.0046(7) 0.0043(8) 0.0017(7)
C3 0.0500(10) 0.0447(9) 0.0559(10) 0.0142(7) 0.0101(8) 0.0097(7)
C4 0.0570(10) 0.0513(10) 0.0570(10) 0.0243(8) 0.0029(8) 0.0020(8)
C5 0.0653(12) 0.0478(10) 0.0682(12) 0.0054(9) -0.0037(10) -0.0101(8)
C6 0.0618(11) 0.0374(8) 0.0703(12) 0.0011(8) 0.0095(9) -0.0023(8)
C7 0.0437(9) 0.0356(8) 0.0567(9) 0.0099(7) 0.0073(7) 0.0093(7)
C8 0.0596(11) 0.0477(9) 0.0584(10) 0.0104(8) 0.0066(8) 0.0126(8)
C9 0.0797(14) 0.0735(14) 0.0735(13) -0.0002(11) 0.0189(11) 0.0176(11)
C10 0.0970(17) 0.0832(15) 0.0568(12) 0.0346(13) -0.0021(11) 0.0040(10)
Cl2 0.1111(5) 0.0687(3) 0.0604(3) 0.0094(3) 0.0316(3) 0.0223(2)
O2 0.0880(10) 0.0318(6) 0.0763(8) 0.0136(6) 0.0275(7) 0.0190(6)
N2 0.0518(8) 0.0259(6) 0.0483(7) 0.0061(5) 0.0106(6) 0.0073(5)
C11 0.0379(8) 0.0299(7) 0.0447(8) 0.0025(6) 0.0036(6) 0.0037(6)
C12 0.0499(9) 0.0299(7) 0.0508(9) 0.0097(6) 0.0084(7) 0.0073(6)
C13 0.0516(9) 0.0404(8) 0.0446(8) 0.0056(7) 0.0048(7) 0.0046(7)
C14 0.0440(9) 0.0428(8) 0.0485(9) 0.0040(7) 0.0046(7) -0.0027(7)
C15 0.0528(10) 0.0358(8) 0.0636(10) 0.0134(7) 0.0093(8) 0.0003(7)
C16 0.0519(9) 0.0322(7) 0.0581(10) 0.0102(7) 0.0080(8) 0.0101(7)
C17 0.0458(9) 0.0334(8) 0.0480(9) 0.0021(6) 0.0059(7) 0.0091(6)
C18 0.0618(11) 0.0465(9) 0.0510(9) 0.0088(8) 0.0151(8) 0.0134(7)
C19 0.0980(16) 0.0619(11) 0.0592(11) 0.0223(11) 0.0262(11) 0.0215(9)
C20 0.0684(12) 0.0652(12) 0.0567(11) 0.0089(10) 0.0157(9) -0.0078(9)

loop_
_atom_type_symbol
_atom_type_description
_atom_type_scat_dispersion_real
_atom_type_scat_dispersion_imag
_atom_type_scat_source
C C 0.0033 0.0016 'International Tables Vol C Tables 4.2.6.8 and 6.1.1.4'
H H 0.0000 0.0000 'International Tables Vol C Tables 4.2.6.8 and 6.1.1.4'
Cl Cl 0.1484 0.1585 'International Tables Vol C Tables 4.2.6.8 and 6.1.1.4'
N N 0.0061 0.0033 'International Tables Vol C Tables 4.2.6.8 and 6.1.1.4'
O O 0.0106 0.0060 'International Tables Vol C Tables 4.2.6.8 and 6.1.1.4'

loop_
_geom_angle_atom_site_label_1
_geom_angle_atom_site_label_2
_geom_angle_atom_site_label_3
_geom_angle_site_symmetry_1
_geom_angle_site_symmetry_3
_geom_angle
_geom_angle_publ_flag
C7 N1 C1 . . 127.45(13) ?
C7 N1 H1N . . 116.3 ?
C1 N1 H1N . . 116.3 ?
C6 C1 C2 . . 118.88(16) ?
C6 C1 N1 . . 118.09(15) ?
C2 C1 N1 . . 122.98(14) ?
C1 C2 C3 . . 120.99(15) ?
C1 C2 H2 . . 119.5 ?
C3 C2 H2 . . 119.5 ?
C2 C3 C4 . . 119.72(16) ?
C2 C3 C9 . . 119.26(16) ?
C4 C3 C9 . . 121.02(17) ?
C5 C4 C3 . . 118.29(16) ?
C5 C4 C10 . . 120.04(17) ?
C3 C4 C10 . . 121.68(18) ?
C6 C5 C4 . . 121.78(16) ?
C6 C5 H5 . . 119.1 ?
C4 C5 H5 . . 119.1 ?
C5 C6 C1 . . 120.34(17) ?
C5 C6 H6 . . 119.8 ?
C1 C6 H6 . . 119.8 ?
O1 C7 N1 . . 124.51(15) ?
O1 C7 C8 . . 121.48(15) ?
N1 C7 C8 . . 114.00(14) ?
C7 C8 Cl1 . . 109.74(12) ?
C7 C8 H8A . . 109.7 ?
Cl1 C8 H8A . . 109.7 ?
C7 C8 H8B . . 109.7 ?
Cl1 C8 H8B . . 109.7 ?
H8A C8 H8B . . 108.2 ?
C3 C9 H9A . . 109.5 ?
C3 C9 H9B . . 109.5 ?
H9A C9 H9B . . 109.5 ?
C3 C9 H9C . . 109.5 ?
H9A C9 H9C . . 109.5 ?
H9B C9 H9C . . 109.5 ?
C4 C10 H10A . . 109.5 ?
C4 C10 H10B . . 109.5 ?
H10A C10 H10B . . 109.5 ?
C4 C10 H10C . . 109.5 ?
H10A C10 H10C . . 109.5 ?
H10B C10 H10C . . 109.5 ?
C17 N2 C11 . . 128.24(12) ?
C17 N2 H2N . . 115.9 ?
C11 N2 H2N . . 115.9 ?
C12 C11 C16 . . 118.87(14) ?
C12 C11 N2 . . 116.84(13) ?
C16 C11 N2 . . 124.27(13) ?
C11 C12 C13 . . 121.92(14) ?
C11 C12 H12 . . 119.0 ?
C13 C12 H12 . . 119.0 ?
C12 C13 C14 . . 119.13(15) ?
C12 C13 C19 . . 119.77(15) ?
C14 C13 C19 . . 121.09(16) ?
C15 C14 C13 . . 118.25(15) ?
C15 C14 C20 . . 120.87(16) ?
C13 C14 C20 . . 120.88(16) ?
C16 C15 C14 . . 122.68(15) ?
C16 C15 H15 . . 118.7 ?
C14 C15 H15 . . 118.7 ?
C15 C16 C11 . . 119.14(14) ?
C15 C16 H16 . . 120.4 ?
C11 C16 H16 . . 120.4 ?
O2 C17 N2 . . 124.59(15) ?
O2 C17 C18 . . 123.45(14) ?
N2 C17 C18 . . 111.93(13) ?
C17 C18 Cl2 . . 112.79(12) ?
C17 C18 H18A . . 109.0 ?
Cl2 C18 H18A . . 109.0 ?
C17 C18 H18B . . 109.0 ?
Cl2 C18 H18B . . 109.0 ?
H18A C18 H18B . . 107.8 ?
C13 C19 H19A . . 109.5 ?
C13 C19 H19B . . 109.5 ?
H19A C19 H19B . . 109.5 ?
C13 C19 H19C . . 109.5 ?
H19A C19 H19C . . 109.5 ?
H19B C19 H19C . . 109.5 ?
C14 C20 H20A . . 109.5 ?
C14 C20 H20B . . 109.5 ?
H20A C20 H20B . . 109.5 ?
C14 C20 H20C . . 109.5 ?
H20A C20 H20C . . 109.5 ?
H20B C20 H20C . . 109.5 ?

loop_
_geom_bond_atom_site_label_1
_geom_bond_atom_site_label_2
_geom_bond_site_symmetry_2
_geom_bond_distance
_geom_bond_publ_flag
Cl1 C8 . 1.7731(19) ?
O1 C7 . 1.2213(18) ?
N1 C7 . 1.343(2) ?
N1 C1 . 1.426(2) ?
N1 H1N . 0.8600 ?
C1 C6 . 1.382(2) ?
C1 C2 . 1.385(2) ?
C2 C3 . 1.391(2) ?
C2 H2 . 0.9300 ?
C3 C4 . 1.395(2) ?
C3 C9 . 1.511(3) ?
C4 C5 . 1.387(3) ?
C4 C10 . 1.514(3) ?
C5 C6 . 1.367(3) ?
C5 H5 . 0.9300 ?
C6 H6 . 0.9300 ?
C7 C8 . 1.516(2) ?
C8 H8A . 0.9700 ?
C8 H8B . 0.9700 ?
C9 H9A . 0.9600 ?
C9 H9B . 0.9600 ?
C9 H9C . 0.9600 ?
C10 H10A . 0.9600 ?
C10 H10B . 0.9600 ?
C10 H10C . 0.9600 ?
Cl2 C18 . 1.7539(16) ?
O2 C17 . 1.2117(18) ?
N2 C17 . 1.3454(19) ?
N2 C11 . 1.4171(19) ?
N2 H2N . 0.8600 ?
C11 C12 . 1.385(2) ?
C11 C16 . 1.388(2) ?
C12 C13 . 1.385(2) ?
C12 H12 . 0.9300 ?
C13 C14 . 1.398(2) ?
C13 C19 . 1.503(2) ?
C14 C15 . 1.383(2) ?
C14 C20 . 1.511(2) ?
C15 C16 . 1.376(2) ?
C15 H15 . 0.9300 ?
C16 H16 . 0.9300 ?
C17 C18 . 1.517(2) ?
C18 H18A . 0.9700 ?
C18 H18B . 0.9700 ?
C19 H19A . 0.9600 ?
C19 H19B . 0.9600 ?
C19 H19C . 0.9600 ?
C20 H20A . 0.9600 ?
C20 H20B . 0.9600 ?
C20 H20C . 0.9600 ?

loop_
_geom_hbond_atom_site_label_D
_geom_hbond_atom_site_label_H
_geom_hbond_atom_site_label_A
_geom_hbond_site_symmetry_A
_geom_hbond_distance_DH
_geom_hbond_distance_HA
_geom_hbond_distance_DA
_geom_hbond_angle_DHA
N1 H1N O2 . 0.86 2.05 2.8992(16) 171.5
N2 H2N O1 1_545 0.86 2.14 2.9802(16) 166.2

loop_
_geom_torsion_atom_site_label_1
_geom_torsion_atom_site_label_2
_geom_torsion_atom_site_label_3
_geom_torsion_atom_site_label_4
_geom_torsion_site_symmetry_1
_geom_torsion_site_symmetry_2
_geom_torsion_site_symmetry_3
_geom_torsion_site_symmetry_4
_geom_torsion
_geom_torsion_publ_flag
C7 N1 C1 C6 . . . . -140.52(16) ?
C7 N1 C1 C2 . . . . 42.3(2) ?
C6 C1 C2 C3 . . . . 1.1(2) ?
N1 C1 C2 C3 . . . . 178.30(14) ?
C1 C2 C3 C4 . . . . -0.8(2) ?
C1 C2 C3 C9 . . . . 180.00(16) ?
C2 C3 C4 C5 . . . . 0.2(2) ?
C9 C3 C4 C5 . . . . 179.41(17) ?
C2 C3 C4 C10 . . . . -179.69(17) ?
C9 C3 C4 C10 . . . . -0.5(3) ?
C3 C4 C5 C6 . . . . 0.0(3) ?
C10 C4 C5 C6 . . . . 179.91(18) ?
C4 C5 C6 C1 . . . . 0.4(3) ?
C2 C1 C6 C5 . . . . -0.9(3) ?
N1 C1 C6 C5 . . . . -178.21(16) ?
C1 N1 C7 O1 . . . . -2.7(3) ?
C1 N1 C7 C8 . . . . 178.29(15) ?
O1 C7 C8 Cl1 . . . . 73.33(19) ?
N1 C7 C8 Cl1 . . . . -107.59(15) ?
C17 N2 C11 C12 . . . . -164.70(14) ?
C17 N2 C11 C16 . . . . 16.8(2) ?
C16 C11 C12 C13 . . . . -1.1(2) ?
N2 C11 C12 C13 . . . . -179.64(14) ?
C11 C12 C13 C14 . . . . 0.1(2) ?
C11 C12 C13 C19 . . . . -178.89(16) ?
C12 C13 C14 C15 . . . . 0.7(2) ?
C19 C13 C14 C15 . . . . 179.67(16) ?
C12 C13 C14 C20 . . . . -178.87(15) ?
C19 C13 C14 C20 . . . . 0.1(3) ?
C13 C14 C15 C16 . . . . -0.5(3) ?
C20 C14 C15 C16 . . . . 179.05(16) ?
C14 C15 C16 C11 . . . . -0.5(3) ?
C12 C11 C16 C15 . . . . 1.2(2) ?
N2 C11 C16 C15 . . . . 179.71(14) ?
C11 N2 C17 O2 . . . . -3.0(3) ?
C11 N2 C17 C18 . . . . 175.03(14) ?
O2 C17 C18 Cl2 . . . . -15.1(2) ?
N2 C17 C18 Cl2 . . . . 166.82(11) ?
